data_7719519
loop_
_publ_author_name
'Chalkidis, Savvas G.'
'Tsoureas, Nikolaos'
'Nolan, Steven P.'
'Vougioukalakis, Georgios C.'

_publ_section_title
;
 A straightforward approach to robust thiazolylidene gold complexes:
 efficient catalysts for propargylamide cycloisomerizations.
;
_journal_issue 39
_journal_name_full 'Dalton transactions (Cambridge, England : 2003)'
_journal_page_first 14659
_journal_page_last 14663
_journal_paper_doi 10.1039/d5dt02258d
_journal_volume 54
_journal_year 2025
_chemical_formula_moiety 'C11 H17 Au Cl N S'
_chemical_formula_sum 'C11 H17 Au Cl N S'
_chemical_formula_weight 427.73
_chemical_name_common 2j
_chemical_name_systematic 2j
_space_group_crystal_system orthorhombic
_space_group_IT_number 62
_space_group_name_Hall '-P 2ac 2n'
_space_group_name_H-M_alt 'P n m a'
_atom_sites_solution_hydrogens geom
_audit_creation_date 2025-08-10
_audit_creation_method
;
Olex2 1.5
(compiled 2025.07.13 svn.rb7424aed for OlexSys, GUI svn.r7314)
;
_audit_update_record
;
2025-08-11 deposited with the CCDC.	2025-09-23 downloaded from the CCDC.
;
_cell_angle_alpha 90
_cell_angle_beta 90
_cell_angle_gamma 90
_cell_formula_units_Z 4
_cell_length_a 16.4777(6)
_cell_length_b 7.5333(3)
_cell_length_c 10.4391(3)
_cell_measurement_reflns_used 9880
_cell_measurement_temperature 100.00
_cell_measurement_theta_max 28.274
_cell_measurement_theta_min 2.472
_cell_volume 1295.82(8)
_computing_cell_refinement 'SAINT V8.40B (Bruker AXS Inc, 2016)'
_computing_data_collection 'APEX5 (Bruker AXS Inc, 2023)'
_computing_data_reduction 'SAINT V8.40B (Bruker AXS Inc, 2016)'
_computing_molecular_graphics 'Olex2 1.5 (Dolomanov et al., 2009)'
_computing_publication_material 'Olex2 1.5 (Dolomanov et al., 2009)'
_computing_structure_refinement 'SHELXL 2018/3 (Sheldrick, 2015)'
_computing_structure_solution 'SHELXT 2018/2 (Sheldrick, 2018)'
_diffrn_ambient_temperature 100.00
_diffrn_measured_fraction_theta_full 0.983
_diffrn_measured_fraction_theta_max 0.988
_diffrn_measurement_device_type 'Bruker D8-Venture with Photon-III'
_diffrn_measurement_method '/f and /w scans'
_diffrn_radiation_type MoK\a
_diffrn_radiation_wavelength 0.71073
_diffrn_reflns_av_R_equivalents 0.0450
_diffrn_reflns_av_unetI/netI 0.0213
_diffrn_reflns_Laue_measured_fraction_full 0.983
_diffrn_reflns_Laue_measured_fraction_max 0.988
_diffrn_reflns_limit_h_max 21
_diffrn_reflns_limit_h_min -21
_diffrn_reflns_limit_k_max 9
_diffrn_reflns_limit_k_min -10
_diffrn_reflns_limit_l_max 13
_diffrn_reflns_limit_l_min -13
_diffrn_reflns_number 25215
_diffrn_reflns_point_group_measured_fraction_full 0.983
_diffrn_reflns_point_group_measured_fraction_max 0.988
_diffrn_reflns_theta_full 25.242
_diffrn_reflns_theta_max 28.278
_diffrn_reflns_theta_min 2.472
_exptl_absorpt_coefficient_mu 11.689
_exptl_absorpt_correction_T_max 1.0000
_exptl_absorpt_correction_T_min 0.5522
_exptl_absorpt_correction_type multi-scan
_exptl_absorpt_process_details
;
SADABS-2016/2 (Bruker,2016/2) was used for absorption correction.
wR2(int) was 0.1404 before and 0.0650 after correction.
The Ratio of minimum to maximum transmission is 0.5522.
The \l/2 correction factor is Not present.
;
_exptl_crystal_colour colourless
_exptl_crystal_colour_primary colourless
_exptl_crystal_density_diffrn 2.192
_exptl_crystal_description block
_exptl_crystal_F_000 808
_exptl_crystal_recrystallization_method 'Re-crystallisation from solvent: CH2Cl2, n-C5H12'
_exptl_crystal_size_max 0.126
_exptl_crystal_size_mid 0.077
_exptl_crystal_size_min 0.066
_refine_diff_density_max 1.042
_refine_diff_density_min -1.463
_refine_diff_density_rms 0.161
_refine_ls_extinction_method none
_refine_ls_goodness_of_fit_ref 1.137
_refine_ls_hydrogen_treatment constr
_refine_ls_matrix_type full
_refine_ls_number_parameters 87
_refine_ls_number_reflns 1694
_refine_ls_number_restraints 0
_refine_ls_restrained_S_all 1.137
_refine_ls_R_factor_all 0.0193
_refine_ls_R_factor_gt 0.0172
_refine_ls_shift/su_max 0.003
_refine_ls_shift/su_mean 0.000
_refine_ls_structure_factor_coef Fsqd
_refine_ls_weighting_details 'w=1/[\s^2^(Fo^2^)+(0.0121P)^2^+1.4456P] where P=(Fo^2^+2Fc^2^)/3'
_refine_ls_weighting_scheme calc
_refine_ls_wR_factor_gt 0.0367
_refine_ls_wR_factor_ref 0.0377
_reflns_Friedel_coverage 0.000
_reflns_number_gt 1550
_reflns_number_total 1694
_reflns_threshold_expression 'I > 2\s(I)'
_cod_data_source_file d5dt02258d2.cif
_cod_data_source_block 2j
_cod_depositor_comments 'Adding full bibliography for 7719511--7719521.cif.'
_cod_database_code 7719519
_shelx_shelxl_version_number 2018/3
_shelx_space_group_comment
;
The symmetry employed for this shelxl refinement is uniquely defined
by the following loop, which should always be used as a source of
symmetry information in preference to the above space-group names.
They are only intended as comments.
;
_shelx_estimated_absorpt_t_max 0.513
_shelx_estimated_absorpt_t_min 0.321
_olex2_refinement_description
;
1. Fixed Uiso
 At 1.2 times of:
  All C(H) groups, All C(H,H) groups
 At 1.5 times of:
  All C(H,H,H) groups
2. Others
 Fixed Sof: H4A(0.5) H4B(0.5) H4C(0.5) H5A(0.5) H5B(0.5) H5C(0.5)
3.a Ternary CH refined with riding coordinates:
 C6(H6)
3.b Secondary CH2 refined with riding coordinates:
 C7(H7A,H7B), C9(H9A,H9B), C8(H8A,H8B)
3.c Idealised Me refined as rotating group:
 C4(H4A,H4B,H4C), C5(H5A,H5B,H5C)
;
_olex2_submission_special_instructions 'No special instructions were received'

loop_
_space_group_symop_operation_xyz
'x, y, z'
'-x+1/2, -y, z+1/2'
'-x, y+1/2, -z'
'x+1/2, -y+1/2, -z+1/2'
'-x, -y, -z'
'x-1/2, y, -z-1/2'
'x, -y-1/2, z'
'-x-1/2, y-1/2, z-1/2'

loop_
_atom_site_label
_atom_site_type_symbol
_atom_site_fract_x
_atom_site_fract_y
_atom_site_fract_z
_atom_site_U_iso_or_equiv
_atom_site_adp_type
_atom_site_occupancy
_atom_site_site_symmetry_order
_atom_site_calc_flag
_atom_site_refinement_flags_posn
_atom_site_refinement_flags_adp
_atom_site_refinement_flags_occupancy
_atom_site_disorder_assembly
_atom_site_disorder_group
Au1 Au 0.80554(2) 0.750000 0.25354(2) 0.01356(5) Uani 1 2 d S T P . .
S1 S 0.80083(4) 0.750000 0.56040(7) 0.01735(16) Uani 1 2 d S T P . .
Cl1 Cl 0.87482(5) 0.750000 0.06415(7) 0.02086(16) Uani 1 2 d S T P . .
C1 C 0.74802(18) 0.750000 0.4208(3) 0.0150(6) Uani 1 2 d S T P . .
N1 N 0.66814(16) 0.750000 0.4482(2) 0.0142(5) Uani 1 2 d S T P . .
C7 C 0.60721(14) 0.5821(3) 0.26695(19) 0.0160(4) Uani 1 1 d . . . . .
H7A H 0.602363 0.476493 0.322846 0.019 Uiso 1 1 calc R U . . .
H7B H 0.659986 0.575698 0.221850 0.019 Uiso 1 1 calc R U . . .
C6 C 0.60388(18) 0.750000 0.3481(3) 0.0129(5) Uani 1 2 d S T P . .
H6 H 0.550406 0.749997 0.393383 0.015 Uiso 1 2 calc R U P . .
C2 C 0.64859(18) 0.750000 0.5791(3) 0.0141(6) Uani 1 2 d S T P . .
C4 C 0.7186(2) 0.750000 0.7987(3) 0.0191(6) Uani 1 2 d S T P . .
H4A H 0.680941 0.660862 0.832468 0.029 Uiso 0.5 1 calc R U P A -1
H4B H 0.703402 0.867527 0.831008 0.029 Uiso 0.5 1 calc R U P A -1
H4C H 0.773927 0.721611 0.826422 0.029 Uiso 0.5 1 calc R U P A -1
C9 C 0.5408(2) 0.750000 0.0865(3) 0.0225(7) Uani 1 2 d S T P . .
H9A H 0.494020 0.749999 0.026907 0.027 Uiso 1 2 calc R U P . .
H9B H 0.591119 0.750000 0.034779 0.027 Uiso 1 2 calc R U P . .
C3 C 0.7149(2) 0.750000 0.6555(3) 0.0156(6) Uani 1 2 d S T P . .
C5 C 0.56273(19) 0.750000 0.6232(3) 0.0194(7) Uani 1 2 d S T P . .
H5A H 0.537251 0.863363 0.600808 0.029 Uiso 0.5 1 calc R U P B -1
H5B H 0.561109 0.733861 0.716348 0.029 Uiso 0.5 1 calc R U P B -1
H5C H 0.533291 0.652776 0.581628 0.029 Uiso 0.5 1 calc R U P B -1
C8 C 0.53807(14) 0.5830(3) 0.1691(2) 0.0198(4) Uani 1 1 d . . . . .
H8A H 0.542508 0.476875 0.113549 0.024 Uiso 1 1 calc R U . . .
H8B H 0.485402 0.577133 0.214522 0.024 Uiso 1 1 calc R U . . .

loop_
_atom_site_aniso_label
_atom_site_aniso_U_11
_atom_site_aniso_U_22
_atom_site_aniso_U_33
_atom_site_aniso_U_23
_atom_site_aniso_U_13
_atom_site_aniso_U_12
Au1 0.01094(7) 0.01734(7) 0.01241(7) 0.000 0.00093(4) 0.000
S1 0.0130(4) 0.0246(4) 0.0145(4) 0.000 -0.0028(3) 0.000
Cl1 0.0174(4) 0.0313(4) 0.0139(3) 0.000 0.0031(3) 0.000
C1 0.0139(14) 0.0160(14) 0.0150(13) 0.000 0.0001(11) 0.000
N1 0.0133(12) 0.0172(12) 0.0122(12) 0.000 0.0003(9) 0.000
C7 0.0172(10) 0.0136(9) 0.0173(10) -0.0011(8) -0.0031(8) 0.0000(8)
C6 0.0110(13) 0.0169(14) 0.0107(13) 0.000 -0.0026(10) 0.000
C2 0.0166(15) 0.0147(13) 0.0110(13) 0.000 0.0009(11) 0.000
C4 0.0219(16) 0.0224(16) 0.0131(14) 0.000 -0.0024(12) 0.000
C9 0.0274(17) 0.0255(18) 0.0148(15) 0.000 -0.0082(13) 0.000
C3 0.0181(15) 0.0157(14) 0.0131(14) 0.000 0.0023(11) 0.000
C5 0.0168(16) 0.0260(18) 0.0153(14) 0.000 0.0030(11) 0.000
C8 0.0206(11) 0.0181(11) 0.0208(11) -0.0030(8) -0.0061(9) -0.0004(9)

loop_
_atom_type_symbol
_atom_type_description
_atom_type_scat_dispersion_real
_atom_type_scat_dispersion_imag
_atom_type_scat_source
C C 0.0033 0.0016 'International Tables Vol C Tables 4.2.6.8 and 6.1.1.4'
H H 0.0000 0.0000 'International Tables Vol C Tables 4.2.6.8 and 6.1.1.4'
Au Au -2.0133 8.8022 'International Tables Vol C Tables 4.2.6.8 and 6.1.1.4'
Cl Cl 0.1484 0.1585 'International Tables Vol C Tables 4.2.6.8 and 6.1.1.4'
N N 0.0061 0.0033 'International Tables Vol C Tables 4.2.6.8 and 6.1.1.4'
S S 0.1246 0.1234 'International Tables Vol C Tables 4.2.6.8 and 6.1.1.4'

loop_
_geom_angle_atom_site_label_1
_geom_angle_atom_site_label_2
_geom_angle_atom_site_label_3
_geom_angle
_geom_angle_site_symmetry_1
_geom_angle_site_symmetry_3
_geom_angle_publ_flag
C1 Au1 Cl1 178.48(9) . . ?
C1 S1 C3 94.16(15) . . ?
S1 C1 Au1 120.67(17) . . ?
N1 C1 Au1 130.7(2) . . ?
N1 C1 S1 108.6(2) . . ?
C1 N1 C6 123.1(2) . . ?
C1 N1 C2 115.5(3) . . ?
C2 N1 C6 121.4(2) . . ?
H7A C7 H7B 108.2 . . ?
C6 C7 H7A 109.7 . . ?
C6 C7 H7B 109.7 . . ?
C6 C7 C8 109.93(19) . . ?
C8 C7 H7A 109.7 . . ?
C8 C7 H7B 109.7 . . ?
N1 C6 C7 111.41(16) . . ?
N1 C6 C7 111.41(16) . 7_575 ?
N1 C6 H6 107.1 . . ?
C7 C6 C7 112.3(2) 7_575 . ?
C7 C6 H6 107.1 7_575 . ?
C7 C6 H6 107.1 . . ?
N1 C2 C5 121.3(3) . . ?
C3 C2 N1 112.9(3) . . ?
C3 C2 C5 125.8(3) . . ?
H4A C4 H4B 109.5 . . ?
H4A C4 H4C 109.5 . . ?
H4B C4 H4C 109.5 . . ?
C3 C4 H4A 109.5 . . ?
C3 C4 H4B 109.5 . . ?
C3 C4 H4C 109.5 . . ?
H9A C9 H9B 108.0 . . ?
C8 C9 H9A 109.4 . . ?
C8 C9 H9A 109.4 7_575 . ?
C8 C9 H9B 109.4 7_575 . ?
C8 C9 H9B 109.4 . . ?
C8 C9 C8 111.1(3) . 7_575 ?
C2 C3 S1 108.8(2) . . ?
C2 C3 C4 128.5(3) . . ?
C4 C3 S1 122.7(2) . . ?
C2 C5 H5A 109.5 . . ?
C2 C5 H5B 109.5 . . ?
C2 C5 H5C 109.5 . . ?
H5A C5 H5B 109.5 . . ?
H5A C5 H5C 109.5 . . ?
H5B C5 H5C 109.5 . . ?
C7 C8 H8A 109.4 . . ?
C7 C8 H8B 109.4 . . ?
C9 C8 C7 111.0(2) . . ?
C9 C8 H8A 109.4 . . ?
C9 C8 H8B 109.4 . . ?
H8A C8 H8B 108.0 . . ?

loop_
_geom_bond_atom_site_label_1
_geom_bond_atom_site_label_2
_geom_bond_distance
_geom_bond_site_symmetry_2
_geom_bond_publ_flag
Au1 Cl1 2.2830(7) . ?
Au1 C1 1.987(3) . ?
S1 C1 1.697(3) . ?
S1 C3 1.729(3) . ?
C1 N1 1.347(4) . ?
N1 C6 1.488(4) . ?
N1 C2 1.403(4) . ?
C7 H7A 0.9900 . ?
C7 H7B 0.9900 . ?
C7 C6 1.523(3) . ?
C7 C8 1.530(3) . ?
C6 H6 1.0000 . ?
C2 C3 1.352(4) . ?
C2 C5 1.488(4) . ?
C4 H4A 0.9800 . ?
C4 H4B 0.9800 . ?
C4 H4C 0.9800 . ?
C4 C3 1.497(4) . ?
C9 H9A 0.9900 . ?
C9 H9B 0.9900 . ?
C9 C8 1.526(3) . ?
C9 C8 1.526(3) 7_575 ?
C5 H5A 0.9800 . ?
C5 H5B 0.9800 . ?
C5 H5C 0.9800 . ?
C8 H8A 0.9900 . ?
C8 H8B 0.9900 . ?

loop_
_geom_torsion_atom_site_label_1
_geom_torsion_atom_site_label_2
_geom_torsion_atom_site_label_3
_geom_torsion_atom_site_label_4
_geom_torsion
_geom_torsion_site_symmetry_1
_geom_torsion_site_symmetry_2
_geom_torsion_site_symmetry_3
_geom_torsion_site_symmetry_4
_geom_torsion_publ_flag
Au1 C1 N1 C6 0.000(0) . . . . ?
Au1 C1 N1 C2 180.000(0) . . . . ?
S1 C1 N1 C6 180.000(0) . . . . ?
S1 C1 N1 C2 0.000(0) . . . . ?
C1 S1 C3 C2 0.000(0) . . . . ?
C1 S1 C3 C4 180.000(0) . . . . ?
C1 N1 C6 C7 63.11(17) . . . . ?
C1 N1 C6 C7 -63.11(17) . . . 7_575 ?
C1 N1 C2 C3 0.000(1) . . . . ?
C1 N1 C2 C5 180.000(0) . . . . ?
N1 C2 C3 S1 0.000(0) . . . . ?
N1 C2 C3 C4 180.000(1) . . . . ?
C6 N1 C2 C3 180.000(0) . . . . ?
C6 N1 C2 C5 0.000(0) . . . . ?
C6 C7 C8 C9 55.9(3) . . . . ?
C2 N1 C6 C7 116.89(17) . . . 7_575 ?
C2 N1 C6 C7 -116.89(17) . . . . ?
C3 S1 C1 Au1 180.000(0) . . . . ?
C3 S1 C1 N1 0.000(0) . . . . ?
C5 C2 C3 S1 180.000(0) . . . . ?
C5 C2 C3 C4 0.000(1) . . . . ?
C8 C7 C6 N1 177.5(2) . . . . ?
C8 C7 C6 C7 -56.7(3) . . . 7_575 ?
C8 C9 C8 C7 -56.4(3) 7_575 . . . ?
